data_7206246
loop_
_publ_author_name
'Platero-Prats, Ana E.'
'Bernini, Mar\'ia C.'
'Medina, Manuela E.'
'L\'opez-Torres, Elena'
'Guti\'errez-Puebla, Enrique'
'\'Angeles Monge, M.'
'Snejko, Natalia'

_publ_section_title
;
 Three novel indium MOFs derived from diphenic acid: synthesis, crystal
 structures and supramolecular chemistry
;
_journal_issue 15
_journal_name_full CrystEngComm
_journal_page_first 4965
_journal_paper_doi 10.1039/c1ce05196b
_journal_volume 13
_journal_year 2011
_chemical_formula_sum 'C76 H50 In2 N4 O16'
_chemical_formula_weight 1504.84
_chemical_name_systematic
;
?
;
_space_group_IT_number 2
_symmetry_cell_setting triclinic
_symmetry_space_group_name_Hall '-P 1'
_symmetry_space_group_name_H-M 'P -1'
_atom_sites_solution_hydrogens geom
_atom_sites_solution_primary direct
_atom_sites_solution_secondary difmap
_audit_creation_method SHELXL-97
_cell_angle_alpha 75.745(2)
_cell_angle_beta 68.609(2)
_cell_angle_gamma 88.736(2)
_cell_formula_units_Z 1
_cell_length_a 10.6135(12)
_cell_length_b 11.6513(13)
_cell_length_c 14.0949(15)
_cell_measurement_reflns_used 4275
_cell_measurement_temperature 295(2)
_cell_measurement_theta_max 24.85
_cell_measurement_theta_min 2.60
_cell_volume 1568.5(3)
_computing_cell_refinement 'Bruker SMART'
_computing_data_collection 'Bruker SMART'
_computing_data_reduction 'Bruker SAINT'
_computing_molecular_graphics 'Bruker SHELXTL'
_computing_publication_material 'Bruker SHELXTL'
_computing_structure_refinement 'SHELXL-97 (Sheldrick, 1997)'
_computing_structure_solution 'SHELXS-97 (Sheldrick, 1990)'
_diffrn_ambient_temperature 295(2)
_diffrn_measured_fraction_theta_full 0.853
_diffrn_measured_fraction_theta_max 0.853
_diffrn_measurement_device_type 'CCD area detector'
_diffrn_measurement_method 'phi and omega scans'
_diffrn_radiation_monochromator graphite
_diffrn_radiation_source 'fine-focus sealed tube'
_diffrn_radiation_type MoK\a
_diffrn_radiation_wavelength 0.71073
_diffrn_reflns_av_R_equivalents 0.0527
_diffrn_reflns_av_sigmaI/netI 0.1023
_diffrn_reflns_limit_h_max 13
_diffrn_reflns_limit_h_min -13
_diffrn_reflns_limit_k_max 15
_diffrn_reflns_limit_k_min -15
_diffrn_reflns_limit_l_max 18
_diffrn_reflns_limit_l_min -18
_diffrn_reflns_number 13544
_diffrn_reflns_theta_full 28.85
_diffrn_reflns_theta_max 28.85
_diffrn_reflns_theta_min 1.81
_exptl_absorpt_coefficient_mu 0.814
_exptl_absorpt_correction_T_max 0.850
_exptl_absorpt_correction_T_min 0.783
_exptl_absorpt_correction_type multi-scan
_exptl_absorpt_process_details sadabs
_exptl_crystal_colour colourless
_exptl_crystal_density_diffrn 1.593
_exptl_crystal_density_method 'not measured'
_exptl_crystal_description cubic
_exptl_crystal_F_000 760
_exptl_crystal_size_max 0.30
_exptl_crystal_size_mid 0.25
_exptl_crystal_size_min 0.20
_refine_diff_density_max 0.994
_refine_diff_density_min -0.831
_refine_diff_density_rms 0.110
_refine_ls_extinction_method none
_refine_ls_goodness_of_fit_ref 1.049
_refine_ls_hydrogen_treatment refall
_refine_ls_matrix_type full
_refine_ls_number_parameters 542
_refine_ls_number_reflns 7022
_refine_ls_number_restraints 0
_refine_ls_restrained_S_all 1.049
_refine_ls_R_factor_all 0.1009
_refine_ls_R_factor_gt 0.0652
_refine_ls_shift/su_max 0.001
_refine_ls_shift/su_mean 0.000
_refine_ls_structure_factor_coef Fsqd
_refine_ls_weighting_details 'calc w=1/[\s^2^(Fo^2^)+(0.0315P)^2^+1.9901P] where P=(Fo^2^+2Fc^2^)/3'
_refine_ls_weighting_scheme calc
_refine_ls_wR_factor_gt 0.0979
_refine_ls_wR_factor_ref 0.1072
_reflns_number_gt 5143
_reflns_number_total 7022
_reflns_threshold_expression >2sigma(I)
_cod_data_source_file c1ce05196b.txt
_cod_data_source_block InCompound5
_cod_depositor_comments
;
The following automatic conversions were performed:

'_symmetry_cell_setting' value 'Triclinic' changed to 'triclinic'
according to /home/saulius/struct/CIF-dictionaries/cif_core.dic
dictionary named 'cif_core.dic' version 2.4.1 from 2010-06-29.

Automatic conversion script
Id: cif_fix_values 1715 2011-07-08 13:25:40Z adriana 
;
_cod_original_sg_symbol_H-M P-1
_cod_database_code 7206246

loop_
_symmetry_equiv_pos_as_xyz
'x, y, z'
'-x, -y, -z'

loop_
_atom_site_label
_atom_site_type_symbol
_atom_site_fract_x
_atom_site_fract_y
_atom_site_fract_z
_atom_site_U_iso_or_equiv
_atom_site_adp_type
_atom_site_occupancy
_atom_site_symmetry_multiplicity
_atom_site_calc_flag
_atom_site_refinement_flags
_atom_site_disorder_assembly
_atom_site_disorder_group
In1 In 0.22851(3) 0.56952(3) 0.64388(3) 0.02463(11) Uani 1 1 d . . .
C1 C 0.1049(5) 0.7193(4) 0.7938(4) 0.0336(12) Uani 1 1 d . . .
C2 C 0.5130(5) 0.3283(5) 0.4004(4) 0.0351(12) Uani 1 1 d . . .
C3 C 0.3068(4) 0.3539(4) 0.6631(4) 0.0277(10) Uani 1 1 d . . .
C4 C 0.2290(5) 0.7381(5) 0.4270(4) 0.0379(13) Uani 1 1 d . . .
H4 H 0.310(5) 0.747(4) 0.417(4) 0.045(16) Uiso 1 1 d . . .
C5 C 0.1793(6) 0.7948(5) 0.3522(4) 0.0419(14) Uani 1 1 d . . .
H5 H 0.237(5) 0.843(5) 0.294(4) 0.047(16) Uiso 1 1 d . . .
C6 C 0.0461(5) 0.7713(5) 0.3683(4) 0.0394(13) Uani 1 1 d . . .
H6 H 0.013(4) 0.808(4) 0.323(3) 0.023(12) Uiso 1 1 d . . .
C7 C -0.0341(5) 0.6911(5) 0.4585(4) 0.0352(12) Uani 1 1 d . . .
H7 H -0.126(4) 0.679(4) 0.473(3) 0.020(11) Uiso 1 1 d . . .
C8 C 0.0199(4) 0.6365(4) 0.5323(3) 0.0260(10) Uani 1 1 d . . .
C9 C -0.0629(4) 0.5522(4) 0.6332(4) 0.0272(10) Uani 1 1 d . . .
C10 C -0.1980(5) 0.5198(5) 0.6608(4) 0.0376(12) Uani 1 1 d . . .
H10 H -0.246(4) 0.549(4) 0.616(3) 0.025(12) Uiso 1 1 d . . .
C11 C -0.2675(6) 0.4447(6) 0.7586(5) 0.0512(16) Uani 1 1 d . . .
H11 H -0.356(6) 0.433(5) 0.778(4) 0.053(17) Uiso 1 1 d . . .
C12 C -0.2008(6) 0.4017(5) 0.8256(5) 0.0513(15) Uani 1 1 d . . .
H12 H -0.248(6) 0.351(6) 0.894(5) 0.08(2) Uiso 1 1 d . . .
C13 C -0.0656(5) 0.4342(5) 0.7935(4) 0.0407(13) Uani 1 1 d . . .
H13 H -0.010(4) 0.410(4) 0.830(3) 0.023(12) Uiso 1 1 d . . .
C14 C 0.0948(5) 0.7674(4) 0.8853(4) 0.0291(11) Uani 1 1 d . . .
C15 C 0.2122(6) 0.8106(5) 0.8908(4) 0.0409(13) Uani 1 1 d . . .
H15 H 0.295(4) 0.798(3) 0.846(3) 0.015(11) Uiso 1 1 d . . .
C16 C 0.2066(6) 0.8623(5) 0.9698(5) 0.0454(14) Uani 1 1 d . . .
H16 H 0.281(5) 0.895(4) 0.973(4) 0.037(14) Uiso 1 1 d . . .
C17 C 0.0824(6) 0.8698(5) 1.0445(4) 0.0395(13) Uani 1 1 d . . .
H17 H 0.075(4) 0.899(4) 1.099(3) 0.020(11) Uiso 1 1 d . . .
C18 C -0.0357(6) 0.8266(4) 1.0417(4) 0.0341(12) Uani 1 1 d . . .
H18 H -0.119(4) 0.834(4) 1.095(3) 0.019(11) Uiso 1 1 d . . .
C19 C -0.0317(5) 0.7747(4) 0.9621(3) 0.0248(10) Uani 1 1 d . . .
C20 C -0.1609(5) 0.7229(4) 0.9658(3) 0.0273(10) Uani 1 1 d . . .
C21 C -0.2050(6) 0.6055(5) 1.0251(4) 0.0364(12) Uani 1 1 d . . .
H21 H -0.138(4) 0.560(4) 1.048(3) 0.027(12) Uiso 1 1 d . . .
C22 C -0.3312(7) 0.5602(6) 1.0418(5) 0.0551(18) Uani 1 1 d . . .
H22 H -0.351(4) 0.495(4) 1.078(3) 0.019(13) Uiso 1 1 d . . .
C23 C -0.4180(6) 0.6265(6) 1.0039(5) 0.0541(17) Uani 1 1 d . . .
H23 H -0.506(6) 0.602(5) 1.014(4) 0.067(19) Uiso 1 1 d . . .
C24 C -0.3778(6) 0.7421(6) 0.9455(5) 0.0453(14) Uani 1 1 d . . .
H24 H -0.434(5) 0.788(4) 0.928(3) 0.026(13) Uiso 1 1 d . . .
C25 C -0.2494(5) 0.7898(4) 0.9257(4) 0.0347(12) Uani 1 1 d . . .
C26 C -0.2126(6) 0.9166(5) 0.8620(4) 0.0371(13) Uani 1 1 d . . .
C27 C 0.3984(5) 0.2345(4) 0.4379(4) 0.0330(12) Uani 1 1 d . . .
C28 C 0.3435(6) 0.2223(6) 0.3646(5) 0.0427(14) Uani 1 1 d . . .
C29 C 0.2433(7) 0.1353(7) 0.3894(6) 0.0592(19) Uani 1 1 d . . .
H29 H 0.380(5) 0.277(4) 0.300(4) 0.036(15) Uiso 1 1 d . . .
C30 C 0.1962(7) 0.0585(7) 0.4859(7) 0.063(2) Uani 1 1 d . . .
H30 H 0.216(5) 0.126(5) 0.338(4) 0.051(16) Uiso 1 1 d . . .
C31 C 0.2463(6) 0.0694(6) 0.5615(6) 0.0474(15) Uani 1 1 d . . .
H31 H 0.128(6) 0.003(5) 0.509(5) 0.07(2) Uiso 1 1 d . . .
C32 C 0.3476(5) 0.1575(4) 0.5399(4) 0.0331(11) Uani 1 1 d . . .
H32 H 0.221(6) 0.025(5) 0.620(4) 0.06(2) Uiso 1 1 d . . .
C33 C 0.3718(4) 0.2414(4) 0.6856(3) 0.0264(10) Uani 1 1 d . . .
C34 C 0.3974(4) 0.1563(4) 0.6264(4) 0.0282(11) Uani 1 1 d . . .
C35 C 0.4598(5) 0.0563(5) 0.6581(5) 0.0390(13) Uani 1 1 d . . .
H35 H 0.474(5) 0.002(4) 0.623(4) 0.039(15) Uiso 1 1 d . . .
C36 C 0.4987(5) 0.0398(5) 0.7438(4) 0.0414(13) Uani 1 1 d . . .
H36 H 0.543(5) -0.030(4) 0.758(4) 0.043(14) Uiso 1 1 d . . .
C37 C 0.4714(5) 0.1219(5) 0.8022(4) 0.0394(13) Uani 1 1 d . . .
H37 H 0.495(4) 0.108(4) 0.862(3) 0.024(12) Uiso 1 1 d . . .
C38 C 0.4098(5) 0.2215(4) 0.7728(4) 0.0317(11) Uani 1 1 d . . .
H38 H 0.393(4) 0.279(4) 0.813(3) 0.026(12) Uiso 1 1 d . . .
O1 O 0.1839(3) 0.6353(3) 0.7793(3) 0.0414(9) Uani 1 1 d . . .
O2 O 0.0408(4) 0.7614(3) 0.7370(3) 0.0451(9) Uani 1 1 d . . .
O3 O 0.6030(3) 0.3050(3) 0.4438(3) 0.0377(8) Uani 1 1 d . . .
O4 O 0.5225(4) 0.4184(4) 0.3311(3) 0.0532(10) Uani 1 1 d . . .
O5 O 0.2440(3) 0.3962(3) 0.7409(3) 0.0365(8) Uani 1 1 d . . .
O6 O 0.3153(3) 0.4109(3) 0.5719(2) 0.0337(8) Uani 1 1 d . . .
O7 O -0.2906(4) 0.9935(3) 0.8785(3) 0.0524(10) Uani 1 1 d . . .
O8 O -0.0935(4) 0.9427(3) 0.7839(3) 0.0427(9) Uani 1 1 d . . .
H8 H -0.048(6) 0.888(5) 0.767(4) 0.05(2) Uiso 1 1 d . . .
N1 N 0.1514(4) 0.6597(3) 0.5162(3) 0.0279(9) Uani 1 1 d . . .
N2 N 0.0029(4) 0.5085(3) 0.6991(3) 0.0297(9) Uani 1 1 d . . .

loop_
_atom_site_aniso_label
_atom_site_aniso_U_11
_atom_site_aniso_U_22
_atom_site_aniso_U_33
_atom_site_aniso_U_23
_atom_site_aniso_U_13
_atom_site_aniso_U_12
In1 0.02443(18) 0.02629(19) 0.02396(17) -0.00645(13) -0.01011(13) 0.00615(13)
C1 0.036(3) 0.030(3) 0.028(3) -0.005(2) -0.005(2) -0.009(2)
C2 0.034(3) 0.043(3) 0.030(3) -0.016(3) -0.010(2) 0.011(2)
C3 0.020(2) 0.029(3) 0.037(3) -0.012(2) -0.012(2) 0.001(2)
C4 0.021(3) 0.048(3) 0.036(3) 0.004(2) -0.011(2) -0.003(3)
C5 0.039(3) 0.043(3) 0.035(3) 0.005(3) -0.014(3) 0.003(3)
C6 0.040(3) 0.047(3) 0.034(3) -0.002(3) -0.022(3) 0.011(3)
C7 0.025(3) 0.047(3) 0.038(3) -0.012(3) -0.016(2) 0.012(2)
C8 0.027(3) 0.025(3) 0.028(3) -0.010(2) -0.011(2) 0.007(2)
C9 0.025(3) 0.028(3) 0.030(3) -0.010(2) -0.011(2) 0.004(2)
C10 0.029(3) 0.036(3) 0.044(3) -0.007(3) -0.011(3) 0.004(2)
C11 0.027(3) 0.060(4) 0.055(4) -0.009(3) -0.006(3) 0.000(3)
C12 0.042(4) 0.051(4) 0.040(3) 0.007(3) -0.004(3) -0.006(3)
C13 0.035(3) 0.046(3) 0.036(3) -0.002(3) -0.012(3) 0.001(3)
C14 0.033(3) 0.022(3) 0.034(3) -0.008(2) -0.014(2) 0.004(2)
C15 0.032(3) 0.048(4) 0.041(3) -0.014(3) -0.011(3) 0.004(3)
C16 0.047(4) 0.045(4) 0.054(4) -0.014(3) -0.028(3) -0.009(3)
C17 0.055(4) 0.040(3) 0.036(3) -0.019(3) -0.025(3) 0.001(3)
C18 0.041(3) 0.032(3) 0.030(3) -0.009(2) -0.013(3) 0.000(2)
C19 0.033(3) 0.020(2) 0.021(2) -0.0017(19) -0.011(2) 0.000(2)
C20 0.031(3) 0.031(3) 0.022(2) -0.010(2) -0.009(2) 0.001(2)
C21 0.046(3) 0.036(3) 0.028(3) -0.012(2) -0.011(2) -0.003(3)
C22 0.068(5) 0.038(4) 0.046(4) -0.001(3) -0.011(3) -0.019(4)
C23 0.039(4) 0.061(5) 0.064(4) -0.025(4) -0.014(3) -0.011(3)
C24 0.031(3) 0.050(4) 0.063(4) -0.026(3) -0.021(3) 0.015(3)
C25 0.035(3) 0.039(3) 0.031(3) -0.012(2) -0.011(2) 0.001(2)
C26 0.048(4) 0.038(3) 0.040(3) -0.011(3) -0.032(3) 0.007(3)
C27 0.026(3) 0.043(3) 0.043(3) -0.024(3) -0.020(2) 0.013(2)
C28 0.040(3) 0.055(4) 0.045(4) -0.026(3) -0.022(3) 0.016(3)
C29 0.057(4) 0.078(5) 0.079(5) -0.052(4) -0.047(4) 0.019(4)
C30 0.043(4) 0.063(5) 0.104(6) -0.046(5) -0.035(4) 0.004(3)
C31 0.038(3) 0.043(4) 0.063(4) -0.019(3) -0.018(3) 0.000(3)
C32 0.025(3) 0.033(3) 0.048(3) -0.018(2) -0.016(2) 0.007(2)
C33 0.021(2) 0.028(3) 0.028(2) -0.004(2) -0.008(2) 0.004(2)
C34 0.019(2) 0.029(3) 0.031(3) -0.003(2) -0.006(2) -0.004(2)
C35 0.042(3) 0.024(3) 0.052(4) -0.014(3) -0.016(3) 0.011(2)
C36 0.033(3) 0.034(3) 0.048(3) 0.001(3) -0.013(3) 0.011(3)
C37 0.032(3) 0.051(4) 0.032(3) -0.003(3) -0.013(2) 0.011(3)
C38 0.028(3) 0.034(3) 0.034(3) -0.011(2) -0.011(2) 0.009(2)
O1 0.045(2) 0.044(2) 0.041(2) -0.0229(18) -0.0159(18) 0.0110(18)
O2 0.061(3) 0.048(2) 0.036(2) -0.0173(18) -0.0245(19) 0.013(2)
O3 0.0297(19) 0.048(2) 0.036(2) -0.0080(17) -0.0150(16) -0.0012(16)
O4 0.049(2) 0.051(3) 0.050(2) -0.001(2) -0.015(2) 0.002(2)
O5 0.044(2) 0.033(2) 0.035(2) -0.0131(16) -0.0149(17) 0.0172(16)
O6 0.042(2) 0.0345(19) 0.0284(18) -0.0095(15) -0.0165(16) 0.0104(16)
O7 0.059(3) 0.044(2) 0.066(3) -0.014(2) -0.038(2) 0.019(2)
O8 0.050(3) 0.032(2) 0.042(2) -0.0026(18) -0.017(2) 0.006(2)
N1 0.022(2) 0.029(2) 0.034(2) -0.0066(18) -0.0131(18) 0.0045(17)
N2 0.030(2) 0.028(2) 0.031(2) -0.0064(18) -0.0110(19) 0.0032(18)

loop_
_atom_type_symbol
_atom_type_description
_atom_type_scat_dispersion_real
_atom_type_scat_dispersion_imag
_atom_type_scat_source
C C 0.0033 0.0016 'International Tables Vol C Tables 4.2.6.8 and 6.1.1.4'
H H 0.0000 0.0000 'International Tables Vol C Tables 4.2.6.8 and 6.1.1.4'
N N 0.0061 0.0033 'International Tables Vol C Tables 4.2.6.8 and 6.1.1.4'
O O 0.0106 0.0060 'International Tables Vol C Tables 4.2.6.8 and 6.1.1.4'
In In -0.7276 1.3100 'International Tables Vol C Tables 4.2.6.8 and 6.1.1.4'

loop_
_geom_angle_atom_site_label_1
_geom_angle_atom_site_label_2
_geom_angle_atom_site_label_3
_geom_angle
_geom_angle_site_symmetry_1
_geom_angle_site_symmetry_3
_geom_angle_publ_flag
O3 In1 O1 92.02(13) 2_666 . ?
O3 In1 O5 122.74(12) 2_666 . ?
O1 In1 O5 87.57(13) . . ?
O3 In1 N1 83.55(13) 2_666 . ?
O1 In1 N1 119.62(13) . . ?
O5 In1 N1 143.01(13) . . ?
O3 In1 N2 152.26(13) 2_666 . ?
O1 In1 N2 89.39(13) . . ?
O5 In1 N2 85.00(13) . . ?
N1 In1 N2 71.79(13) . . ?
O3 In1 O6 98.41(12) 2_666 . ?
O1 In1 O6 143.74(12) . . ?
O5 In1 O6 57.64(11) . . ?
N1 In1 O6 96.11(12) . . ?
N2 In1 O6 96.71(12) . . ?
O2 C1 O1 124.1(4) . . ?
O2 C1 C14 120.4(5) . . ?
O1 C1 C14 115.5(4) . . ?
O4 C2 O3 122.7(5) . . ?
O4 C2 C27 121.6(5) . . ?
O3 C2 C27 115.6(4) . . ?
O6 C3 O5 119.0(4) . . ?
O6 C3 C33 124.1(4) . . ?
O5 C3 C33 116.8(4) . . ?
N1 C4 C5 122.2(5) . . ?
N1 C4 H4 116(4) . . ?
C5 C4 H4 121(4) . . ?
C4 C5 C6 119.2(5) . . ?
C4 C5 H5 117(3) . . ?
C6 C5 H5 124(3) . . ?
C7 C6 C5 119.3(5) . . ?
C7 C6 H6 121(3) . . ?
C5 C6 H6 120(3) . . ?
C6 C7 C8 119.6(5) . . ?
C6 C7 H7 120(3) . . ?
C8 C7 H7 120(3) . . ?
N1 C8 C7 121.1(4) . . ?
N1 C8 C9 116.8(4) . . ?
C7 C8 C9 122.1(4) . . ?
N2 C9 C10 121.0(4) . . ?
N2 C9 C8 115.5(4) . . ?
C10 C9 C8 123.6(4) . . ?
C9 C10 C11 119.0(5) . . ?
C9 C10 H10 123(3) . . ?
C11 C10 H10 118(3) . . ?
C12 C11 C10 119.8(6) . . ?
C12 C11 H11 122(4) . . ?
C10 C11 H11 118(4) . . ?
C13 C12 C11 118.9(5) . . ?
C13 C12 H12 120(4) . . ?
C11 C12 H12 121(4) . . ?
N2 C13 C12 121.8(5) . . ?
N2 C13 H13 111(3) . . ?
C12 C13 H13 127(3) . . ?
C15 C14 C19 119.9(4) . . ?
C15 C14 C1 119.2(4) . . ?
C19 C14 C1 120.8(4) . . ?
C16 C15 C14 121.1(5) . . ?
C16 C15 H15 118(3) . . ?
C14 C15 H15 120(3) . . ?
C17 C16 C15 118.8(5) . . ?
C17 C16 H16 118(3) . . ?
C15 C16 H16 123(3) . . ?
C16 C17 C18 121.5(5) . . ?
C16 C17 H17 122(3) . . ?
C18 C17 H17 117(3) . . ?
C17 C18 C19 120.4(5) . . ?
C17 C18 H18 118(2) . . ?
C19 C18 H18 122(2) . . ?
C18 C19 C14 118.4(4) . . ?
C18 C19 C20 118.5(4) . . ?
C14 C19 C20 123.0(4) . . ?
C25 C20 C21 117.9(4) . . ?
C25 C20 C19 123.2(4) . . ?
C21 C20 C19 118.3(4) . . ?
C22 C21 C20 119.9(6) . . ?
C22 C21 H21 124(3) . . ?
C20 C21 H21 116(3) . . ?
C23 C22 C21 121.9(6) . . ?
C23 C22 H22 123(3) . . ?
C21 C22 H22 115(3) . . ?
C22 C23 C24 119.6(6) . . ?
C22 C23 H23 127(4) . . ?
C24 C23 H23 114(4) . . ?
C23 C24 C25 119.7(6) . . ?
C23 C24 H24 121(3) . . ?
C25 C24 H24 119(3) . . ?
C24 C25 C20 120.9(5) . . ?
C24 C25 C26 116.9(5) . . ?
C20 C25 C26 122.2(4) . . ?
O7 C26 O8 119.9(5) . . ?
O7 C26 C25 121.9(5) . . ?
O8 C26 C25 118.2(4) . . ?
C28 C27 C32 119.1(5) . . ?
C28 C27 C2 116.7(5) . . ?
C32 C27 C2 124.2(4) . . ?
C29 C28 C27 121.2(6) . . ?
C29 C28 H29 124(3) . . ?
C27 C28 H29 114(3) . . ?
C30 C29 C28 120.4(6) . . ?
C30 C29 H30 121(3) . . ?
C28 C29 H30 118(4) . . ?
C29 C30 C31 120.0(7) . . ?
C29 C30 H31 125(4) . . ?
C31 C30 H31 115(4) . . ?
C30 C31 C32 121.5(7) . . ?
C30 C31 H32 123(4) . . ?
C32 C31 H32 116(4) . . ?
C31 C32 C27 117.7(5) . . ?
C31 C32 C34 116.2(5) . . ?
C27 C32 C34 125.9(4) . . ?
C38 C33 C34 118.9(4) . . ?
C38 C33 C3 115.7(4) . . ?
C34 C33 C3 125.4(4) . . ?
C35 C34 C33 117.9(4) . . ?
C35 C34 C32 116.7(4) . . ?
C33 C34 C32 125.0(4) . . ?
C36 C35 C34 122.0(5) . . ?
C36 C35 H35 119(3) . . ?
C34 C35 H35 119(3) . . ?
C37 C36 C35 119.9(5) . . ?
C37 C36 H36 124(3) . . ?
C35 C36 H36 116(3) . . ?
C38 C37 C36 119.4(5) . . ?
C38 C37 H37 121(3) . . ?
C36 C37 H37 119(3) . . ?
C37 C38 C33 121.9(5) . . ?
C37 C38 H38 119(3) . . ?
C33 C38 H38 119(3) . . ?
C1 O1 In1 120.8(3) . . ?
C2 O3 In1 107.9(3) . 2_666 ?
C3 O5 In1 94.6(3) . . ?
C3 O6 In1 87.6(3) . . ?
C26 O8 H8 118(4) . . ?
C4 N1 C8 118.6(4) . . ?
C4 N1 In1 123.0(3) . . ?
C8 N1 In1 118.3(3) . . ?
C13 N2 C9 119.4(4) . . ?
C13 N2 In1 123.0(3) . . ?
C9 N2 In1 117.6(3) . . ?

loop_
_geom_bond_atom_site_label_1
_geom_bond_atom_site_label_2
_geom_bond_distance
_geom_bond_site_symmetry_2
_geom_bond_publ_flag
In1 O3 2.116(3) 2_666 ?
In1 O1 2.122(3) . ?
In1 O5 2.183(3) . ?
In1 N1 2.262(4) . ?
In1 N2 2.300(4) . ?
In1 O6 2.336(3) . ?
C1 O2 1.239(6) . ?
C1 O1 1.280(6) . ?
C1 C14 1.498(6) . ?
C2 O4 1.222(6) . ?
C2 O3 1.300(6) . ?
C2 C27 1.503(7) . ?
C3 O6 1.264(5) . ?
C3 O5 1.268(5) . ?
C3 C33 1.486(6) . ?
C4 N1 1.344(6) . ?
C4 C5 1.368(7) . ?
C4 H4 0.82(5) . ?
C5 C6 1.371(7) . ?
C5 H5 0.89(5) . ?
C6 C7 1.370(7) . ?
C6 H6 0.86(4) . ?
C7 C8 1.381(6) . ?
C7 H7 0.92(4) . ?
C8 N1 1.352(5) . ?
C8 C9 1.483(6) . ?
C9 N2 1.355(5) . ?
C9 C10 1.376(7) . ?
C10 C11 1.379(7) . ?
C10 H10 0.95(4) . ?
C11 C12 1.373(8) . ?
C11 H11 0.88(5) . ?
C12 C13 1.369(8) . ?
C12 H12 0.95(6) . ?
C13 N2 1.343(6) . ?
C13 H13 0.91(4) . ?
C14 C15 1.388(7) . ?
C14 C19 1.400(6) . ?
C15 C16 1.374(7) . ?
C15 H15 0.91(4) . ?
C16 C17 1.372(8) . ?
C16 H16 0.90(5) . ?
C17 C18 1.378(7) . ?
C17 H17 0.89(4) . ?
C18 C19 1.388(6) . ?
C18 H18 0.95(4) . ?
C19 C20 1.488(6) . ?
C20 C25 1.396(6) . ?
C20 C21 1.404(7) . ?
C21 C22 1.366(8) . ?
C21 H21 0.98(4) . ?
C22 C23 1.362(9) . ?
C22 H22 0.79(4) . ?
C23 C24 1.378(8) . ?
C23 H23 0.93(6) . ?
C24 C25 1.387(7) . ?
C24 H24 0.86(4) . ?
C25 C26 1.503(7) . ?
C26 O7 1.213(6) . ?
C26 O8 1.319(6) . ?
C27 C28 1.393(7) . ?
C27 C32 1.408(7) . ?
C28 C29 1.373(9) . ?
C28 H29 0.93(5) . ?
C29 C30 1.351(10) . ?
C29 H30 0.90(5) . ?
C30 C31 1.384(9) . ?
C30 H31 0.89(6) . ?
C31 C32 1.399(7) . ?
C31 H32 0.81(5) . ?
C32 C34 1.492(6) . ?
C33 C38 1.394(6) . ?
C33 C34 1.409(6) . ?
C34 C35 1.387(7) . ?
C35 C36 1.382(7) . ?
C35 H35 0.87(5) . ?
C36 C37 1.371(8) . ?
C36 H36 0.94(5) . ?
C37 C38 1.369(7) . ?
C37 H37 0.93(4) . ?
C38 H38 0.96(4) . ?
O3 In1 2.116(3) 2_666 ?
O8 H8 0.82(6) . ?
